data_7223639
loop_
_publ_author_name
'Xu, Cong'
'Kirillov, Alexander M.'
'Shu, Yubo'
'Liu, Yan'
'Guo, Lirong'
'Yang, Lizi'
'Dou, Wei'
'Liu, Wei'
'Chen, Chunyang'
'Huang, Xin'
'Zhang, Jiayao'
'Liu, Weisheng'

_publ_section_title
;
 Photoluminescence enhancement induced by a halide anion encapsulation in
 a series of novel lanthanide(iii) coordination polymers
;
_journal_issue 7
_journal_name_full CrystEngComm
_journal_page_first 1190
_journal_paper_doi 10.1039/C5CE01901J
_journal_volume 18
_journal_year 2016
_chemical_formula_moiety 'C34 H24 N4 O9 Tb, Cl, H2 O'
_chemical_formula_sum 'C34 H26 Cl N4 O10 Tb'
_chemical_formula_weight 844.96
_chemical_name_systematic
;
 ?
;
_space_group_crystal_system monoclinic
_space_group_IT_number 14
_space_group_name_Hall '-P 2ybc'
_space_group_name_H-M_alt 'P 1 21/c 1'
_symmetry_space_group_name_Hall '-P 2ybc'
_symmetry_space_group_name_H-M 'P 1 21/c 1'
_atom_sites_solution_hydrogens mixed
_audit_creation_date 2015-11-30
_audit_creation_method
;
Olex2 1.2
(compiled 2015.09.30 svn.r3233 for OlexSys, GUI svn.r5103)
;
_audit_update_record
;
2015-12-09 deposited with the CCDC.
2015-12-30 downloaded from the CCDC.
;
_cell_angle_alpha 90
_cell_angle_beta 111.41(2)
_cell_angle_gamma 90
_cell_formula_units_Z 4
_cell_length_a 8.860(5)
_cell_length_b 20.463(11)
_cell_length_c 18.141(8)
_cell_measurement_reflns_used 4027
_cell_measurement_temperature 296
_cell_measurement_theta_max 22.170
_cell_measurement_theta_min 2.412
_cell_volume 3062(3)
_computing_cell_refinement 'SAINT v7.60A (Bruker, 2009)'
_computing_data_reduction 'SAINT v7.60A (Bruker, 2009)'
_computing_molecular_graphics 'Olex2 (Dolomanov et al., 2009)'
_computing_publication_material 'Olex2 (Dolomanov et al., 2009)'
_computing_structure_refinement 'XL (Sheldrick, 2008)'
_computing_structure_solution 'XS (Sheldrick, 2008)'
_diffrn_ambient_temperature 296
_diffrn_measured_fraction_theta_full 0.977
_diffrn_measured_fraction_theta_max 0.919
_diffrn_measurement_device_type 'Bruker APEX-II CCD'
_diffrn_measurement_method '\f and \w scans'
_diffrn_radiation_monochromator graphite
_diffrn_radiation_type MoK\a
_diffrn_radiation_wavelength 0.71073
_diffrn_reflns_av_R_equivalents 0.0567
_diffrn_reflns_av_unetI/netI 0.0570
_diffrn_reflns_laue_measured_fraction_full 0.977
_diffrn_reflns_laue_measured_fraction_max 0.919
_diffrn_reflns_limit_h_max 10
_diffrn_reflns_limit_h_min -10
_diffrn_reflns_limit_k_max 25
_diffrn_reflns_limit_k_min -24
_diffrn_reflns_limit_l_max 17
_diffrn_reflns_limit_l_min -21
_diffrn_reflns_number 22038
_diffrn_reflns_point_group_measured_fraction_full 0.977
_diffrn_reflns_point_group_measured_fraction_max 0.919
_diffrn_reflns_theta_full 25.242
_diffrn_reflns_theta_max 26.149
_diffrn_reflns_theta_min 1.563
_diffrn_standards_number 0
_exptl_absorpt_coefficient_mu 2.467
_exptl_absorpt_correction_T_max 0.7453
_exptl_absorpt_correction_T_min 0.5830
_exptl_absorpt_correction_type multi-scan
_exptl_absorpt_process_details
;
SADABS-2008/1 (Bruker,2008) was used for absorption correction.
wR2(int) was 0.0882 before and 0.0569 after correction.
The Ratio of minimum to maximum transmission is 0.7822.
The \l/2 correction factor is 0.0015.
;
_exptl_crystal_colour 'clear light yellow'
_exptl_crystal_colour_lustre clear
_exptl_crystal_colour_modifier light
_exptl_crystal_colour_primary yellow
_exptl_crystal_density_diffrn 1.833
_exptl_crystal_description plate
_exptl_crystal_F_000 1680
_exptl_crystal_preparation Luminescent
_exptl_crystal_recrystallization_method 'Hydrothermal synthesis method'
_exptl_crystal_size_max 0.18
_exptl_crystal_size_mid 0.16
_exptl_crystal_size_min 0.15
_refine_diff_density_max 2.403
_refine_diff_density_min -0.570
_refine_diff_density_rms 0.121
_refine_ls_extinction_method none
_refine_ls_goodness_of_fit_ref 1.026
_refine_ls_hydrogen_treatment constr
_refine_ls_matrix_type full
_refine_ls_number_parameters 458
_refine_ls_number_reflns 5618
_refine_ls_number_restraints 0
_refine_ls_restrained_S_all 1.026
_refine_ls_R_factor_all 0.0632
_refine_ls_R_factor_gt 0.0404
_refine_ls_shift/su_max 0.002
_refine_ls_shift/su_mean 0.000
_refine_ls_structure_factor_coef Fsqd
_refine_ls_weighting_details
;
 w=1/[\s^2^(Fo^2^)+(0.0429P)^2^+4.1719P]
 where P=(Fo^2^+2Fc^2^)/3
;
_refine_ls_weighting_scheme calc
_refine_ls_wR_factor_gt 0.0863
_refine_ls_wR_factor_ref 0.0949
_reflns_Friedel_coverage 0.000
_reflns_number_gt 4256
_reflns_number_total 5618
_reflns_threshold_expression 'I > 2\s(I)'
_cod_data_source_file c5ce01901j2.cif
_cod_data_source_block p21nnnnnn
_cod_depositor_comments 'Adding full bibliography for 7223636--7223644.cif.'
_cod_database_code 7223639
_audit_block_doi 10.5517/cc13t0mk
_shelxl_version_number 2013-2
_shelx_space_group_comment
;
The symmetry employed for this shelxl refinement is uniquely defined
by the following loop, which should always be used as a source of
symmetry information in preference to the above space-group names.
They are only intended as comments.
;
_olex2_refinement_description
;
1. Fixed Uiso
 At 1.2 times of:
  All C(H) groups
 At 1.5 times of:
  All O(H,H) groups
2.a Free rotating group:
 O10(H10A,H10B)
2.b Rotating group:
 O9(H9A,H9B)
2.c Aromatic/amide H refined with riding coordinates:
 C30(H30), C24(H24), C27(H27), C26(H26), C20(H20), C21(H21), C29(H29),
 C33(H33), C23(H23), C32(H32), C25(H25), C7(H7), C6(H6), C3(H3), C15(H15),
 C8(H8), C13(H13), C10(H10), C9(H9), C12(H12), C16(H16), C4(H4)
;
_olex2_submission_special_instructions 'No special instructions were received'

loop_
_space_group_symop_operation_xyz
'x, y, z'
'-x, y+1/2, -z+1/2'
'-x, -y, -z'
'x, -y-1/2, z-1/2'

loop_
_atom_site_label
_atom_site_type_symbol
_atom_site_fract_x
_atom_site_fract_y
_atom_site_fract_z
_atom_site_U_iso_or_equiv
_atom_site_adp_type
_atom_site_occupancy
_atom_site_site_symmetry_order
_atom_site_calc_flag
_atom_site_refinement_flags_posn
_atom_site_refinement_flags_adp
_atom_site_refinement_flags_occupancy
Tb1 Tb 0.25825(3) -0.51250(2) -0.04911(2) 0.02374(10) Uani 1 1 d . . .
O6 O 0.3416(5) -0.3213(2) -0.1158(2) 0.0462(12) Uani 1 1 d . . .
O9 O 0.3851(5) -0.62020(18) -0.0068(2) 0.0354(10) Uani 1 1 d . . .
H9A H 0.4841 -0.6158 0.0269 0.053 Uiso 1 1 d GR . .
H9B H 0.3877 -0.6421 -0.0474 0.053 Uiso 1 1 d GR . .
O7 O -0.5185(4) -0.48315(18) -0.9263(2) 0.0299(9) Uani 1 1 d . . .
O1 O -0.0104(5) -0.4797(2) -0.1119(2) 0.0414(11) Uani 1 1 d . . .
O8 O -0.7357(5) -0.4210(2) -0.9535(2) 0.0422(11) Uani 1 1 d . . .
O5 O 0.2787(5) -0.4256(2) -0.1199(2) 0.0396(10) Uani 1 1 d . . .
N4 N -0.3643(6) -0.3541(2) -0.5841(3) 0.0339(12) Uani 1 1 d . . .
N3 N -0.2038(6) -0.3389(2) -0.4635(3) 0.0372(12) Uani 1 1 d . . .
C30 C -0.6281(7) -0.3745(3) -0.7945(3) 0.0356(15) Uani 1 1 d . . .
H30 H -0.7216 -0.3558 -0.8306 0.043 Uiso 1 1 calc R . .
C24 C 0.0654(7) -0.4162(3) -0.2775(4) 0.0405(16) Uani 1 1 d . . .
H24 H 0.0871 -0.4576 -0.2548 0.049 Uiso 1 1 calc R . .
C27 C -0.4042(8) -0.2952(3) -0.5605(4) 0.0465(18) Uani 1 1 d . . .
H27 H -0.4850 -0.2668 -0.5909 0.056 Uiso 1 1 calc R . .
C26 C -0.3043(8) -0.2861(3) -0.4850(4) 0.0464(18) Uani 1 1 d . . .
H26 H -0.3039 -0.2503 -0.4533 0.056 Uiso 1 1 calc R . .
C20 C 0.1171(7) -0.3016(3) -0.2704(4) 0.0413(16) Uani 1 1 d . . .
H20 H 0.1715 -0.2651 -0.2427 0.050 Uiso 1 1 calc R . .
C22 C -0.0786(7) -0.3481(3) -0.3857(3) 0.0321(14) Uani 1 1 d . . .
C19 C 0.1482(6) -0.3625(3) -0.2350(3) 0.0289(13) Uani 1 1 d . . .
C18 C 0.2634(7) -0.3692(3) -0.1506(4) 0.0333(14) Uani 1 1 d . . .
C21 C 0.0050(8) -0.2944(3) -0.3472(4) 0.0460(18) Uani 1 1 d . . .
H21 H -0.0127 -0.2538 -0.3718 0.055 Uiso 1 1 calc R . .
C31 C -0.5488(6) -0.4232(3) -0.8192(3) 0.0283(13) Uani 1 1 d . . .
C29 C -0.5700(7) -0.3533(3) -0.7169(3) 0.0375(15) Uani 1 1 d . . .
H29 H -0.6239 -0.3204 -0.7009 0.045 Uiso 1 1 calc R . .
C1 C -0.1269(6) -0.4517(3) -0.1021(3) 0.0287(13) Uani 1 1 d . . .
C28 C -0.4319(7) -0.3810(3) -0.6633(3) 0.0330(14) Uani 1 1 d . . .
C33 C -0.3557(7) -0.4325(3) -0.6847(3) 0.0334(14) Uani 1 1 d . . .
H33 H -0.2659 -0.4525 -0.6475 0.040 Uiso 1 1 calc R . .
C34 C -0.6034(7) -0.4424(3) -0.9040(3) 0.0293(13) Uani 1 1 d . . .
C23 C -0.0489(7) -0.4091(3) -0.3530(3) 0.0390(15) Uani 1 1 d . . .
H23 H -0.1046 -0.4452 -0.3810 0.047 Uiso 1 1 calc R . .
C32 C -0.4152(7) -0.4538(3) -0.7627(3) 0.0343(14) Uani 1 1 d . . .
H32 H -0.3657 -0.4888 -0.7776 0.041 Uiso 1 1 calc R . .
C25 C -0.2422(7) -0.3802(3) -0.5242(4) 0.0406(16) Uani 1 1 d . . .
H25 H -0.1928 -0.4202 -0.5247 0.049 Uiso 1 1 calc R . .
C2 C -0.2520(6) -0.4223(3) -0.1747(3) 0.0291(13) Uani 1 1 d . . .
C7 C -0.2831(7) -0.4489(3) -0.2488(3) 0.0397(16) Uani 1 1 d . . .
H7 H -0.2260 -0.4859 -0.2533 0.048 Uiso 1 1 calc R . .
C6 C -0.3968(7) -0.4222(3) -0.3166(4) 0.0440(17) Uani 1 1 d . . .
H6 H -0.4189 -0.4414 -0.3659 0.053 Uiso 1 1 calc R . .
C3 C -0.3379(7) -0.3675(3) -0.1691(3) 0.0379(15) Uani 1 1 d . . .
H3 H -0.3215 -0.3495 -0.1197 0.045 Uiso 1 1 calc R . .
Cl1 Cl -0.5000 -0.5000 -0.5000 0.0779(9) Uani 1 2 d S T P
Cl2 Cl 0.0000 -0.5000 -0.5000 0.0852(11) Uani 1 2 d S T P
O10 O 0.0046(7) -0.1727(3) -0.4670(4) 0.0746(16) Uani 1 1 d . . .
H10A H 0.0819 -0.1491 -0.4689 0.112 Uiso 1 1 d G . .
H10B H -0.0829 -0.1508 -0.4830 0.112 Uiso 1 1 d G . .
O3 O -1.1635(5) -0.41900(19) -0.8442(2) 0.0344(10) Uani 1 1 d . . .
O2 O -0.1478(5) -0.4453(2) -0.0378(2) 0.0355(10) Uani 1 1 d . . .
O4 O -1.2859(5) -0.32266(19) -0.8498(2) 0.0381(10) Uani 1 1 d . . .
N1 N -0.5852(5) -0.3353(2) -0.3792(3) 0.0324(12) Uani 1 1 d . . .
N2 N -0.7597(5) -0.3190(2) -0.4966(3) 0.0335(12) Uani 1 1 d . . .
C17 C -1.1830(7) -0.3649(3) -0.8153(3) 0.0295(13) Uani 1 1 d . . .
C14 C -1.0727(6) -0.3523(3) -0.7306(3) 0.0283(13) Uani 1 1 d . . .
C11 C -0.8693(7) -0.3309(3) -0.5767(3) 0.0336(14) Uani 1 1 d . . .
C15 C -0.9493(7) -0.3959(3) -0.6932(3) 0.0368(15) Uani 1 1 d . . .
H15 H -0.9354 -0.4326 -0.7203 0.044 Uiso 1 1 calc R . .
C8 C -0.6887(7) -0.3644(3) -0.4428(3) 0.0410(16) Uani 1 1 d . . .
H8 H -0.7083 -0.4091 -0.4487 0.049 Uiso 1 1 calc R . .
C13 C -1.0930(7) -0.2985(3) -0.6900(3) 0.0360(15) Uani 1 1 d . . .
H13 H -1.1754 -0.2690 -0.7154 0.043 Uiso 1 1 calc R . .
C10 C -0.7002(7) -0.2583(3) -0.4673(4) 0.0415(16) Uani 1 1 d . . .
H10 H -0.7289 -0.2183 -0.4929 0.050 Uiso 1 1 calc R . .
C9 C -0.5906(7) -0.2692(3) -0.3931(3) 0.0413(16) Uani 1 1 d . . .
H9 H -0.5301 -0.2375 -0.3579 0.050 Uiso 1 1 calc R . .
C12 C -0.9931(7) -0.2871(3) -0.6118(4) 0.0385(15) Uani 1 1 d . . .
H12 H -1.0092 -0.2512 -0.5841 0.046 Uiso 1 1 calc R . .
C5 C -0.4760(7) -0.3663(3) -0.3084(3) 0.0328(14) Uani 1 1 d . . .
C16 C -0.8452(7) -0.3854(3) -0.6151(4) 0.0399(16) Uani 1 1 d . . .
H16 H -0.7619 -0.4146 -0.5897 0.048 Uiso 1 1 calc R . .
C4 C -0.4490(7) -0.3391(3) -0.2368(4) 0.0408(16) Uani 1 1 d . . .
H4 H -0.5045 -0.3015 -0.2328 0.049 Uiso 1 1 calc R . .

loop_
_atom_site_aniso_label
_atom_site_aniso_U_11
_atom_site_aniso_U_22
_atom_site_aniso_U_33
_atom_site_aniso_U_23
_atom_site_aniso_U_13
_atom_site_aniso_U_12
Tb1 0.02225(14) 0.02913(15) 0.01520(15) 0.00041(12) 0.00131(11) 0.00129(12)
O6 0.049(3) 0.044(3) 0.030(3) -0.001(2) -0.004(2) -0.012(2)
O9 0.038(2) 0.035(2) 0.025(2) 0.0007(18) 0.0019(19) 0.0065(18)
O7 0.027(2) 0.040(2) 0.020(2) -0.0055(18) 0.0047(17) 0.0026(18)
O1 0.028(2) 0.066(3) 0.026(2) 0.012(2) 0.0063(19) 0.018(2)
O8 0.045(3) 0.050(3) 0.024(2) -0.003(2) 0.003(2) 0.009(2)
O5 0.043(2) 0.039(3) 0.030(2) 0.009(2) 0.005(2) -0.0003(19)
N4 0.041(3) 0.033(3) 0.017(3) -0.004(2) -0.002(2) 0.011(2)
N3 0.041(3) 0.039(3) 0.020(3) -0.005(2) -0.003(2) 0.012(2)
C30 0.036(3) 0.042(4) 0.020(3) 0.000(3) 0.000(3) 0.011(3)
C24 0.050(4) 0.023(3) 0.036(4) -0.001(3) 0.002(3) -0.003(3)
C27 0.056(4) 0.043(4) 0.026(4) -0.007(3) -0.001(3) 0.024(3)
C26 0.055(4) 0.040(4) 0.032(4) -0.011(3) 0.002(3) 0.019(3)
C20 0.048(4) 0.032(4) 0.030(4) 0.001(3) -0.004(3) -0.004(3)
C22 0.040(3) 0.035(3) 0.016(3) -0.002(3) 0.004(3) 0.003(3)
C19 0.028(3) 0.034(3) 0.020(3) 0.000(3) 0.003(3) -0.001(2)
C18 0.030(3) 0.038(4) 0.027(3) -0.001(3) 0.004(3) -0.005(3)
C21 0.055(4) 0.031(4) 0.033(4) 0.007(3) -0.007(3) 0.002(3)
C31 0.031(3) 0.032(3) 0.021(3) -0.001(3) 0.008(3) 0.000(2)
C29 0.042(4) 0.040(4) 0.024(3) -0.004(3) 0.004(3) 0.015(3)
C1 0.024(3) 0.038(4) 0.017(3) 0.005(3) 0.000(2) 0.001(3)
C28 0.040(3) 0.037(4) 0.019(3) -0.002(3) 0.007(3) -0.001(3)
C33 0.032(3) 0.034(3) 0.026(3) 0.001(3) 0.001(3) 0.009(3)
C34 0.028(3) 0.033(3) 0.024(3) -0.001(3) 0.006(3) -0.006(2)
C23 0.047(4) 0.036(4) 0.024(3) -0.002(3) 0.001(3) -0.003(3)
C32 0.035(3) 0.038(4) 0.028(3) -0.002(3) 0.011(3) 0.003(3)
C25 0.048(4) 0.038(4) 0.027(4) -0.005(3) 0.003(3) 0.010(3)
C2 0.025(3) 0.041(3) 0.018(3) 0.006(3) 0.003(2) 0.003(2)
C7 0.045(4) 0.046(4) 0.025(4) 0.000(3) 0.009(3) 0.017(3)
C6 0.047(4) 0.056(4) 0.020(3) -0.003(3) 0.000(3) 0.007(3)
C3 0.041(3) 0.046(4) 0.018(3) 0.002(3) 0.000(3) 0.007(3)
Cl1 0.087(2) 0.087(2) 0.0462(17) -0.0160(15) 0.0082(16) 0.0200(17)
Cl2 0.105(2) 0.085(2) 0.072(2) 0.0172(17) 0.040(2) 0.0603(19)
O10 0.074(4) 0.056(4) 0.088(4) 0.012(3) 0.022(4) 0.006(3)
O3 0.037(2) 0.035(2) 0.022(2) -0.0098(19) -0.0004(19) -0.0001(18)
O2 0.038(2) 0.049(3) 0.022(2) 0.0101(19) 0.0127(19) 0.0058(19)
O4 0.042(2) 0.037(2) 0.023(2) 0.0020(19) -0.0028(19) 0.007(2)
N1 0.033(3) 0.036(3) 0.018(3) 0.002(2) -0.004(2) 0.006(2)
N2 0.033(3) 0.038(3) 0.020(3) 0.000(2) -0.002(2) 0.003(2)
C17 0.033(3) 0.028(3) 0.023(3) -0.004(3) 0.004(3) -0.006(3)
C14 0.031(3) 0.029(3) 0.020(3) 0.000(3) 0.003(3) -0.001(2)
C11 0.034(3) 0.041(4) 0.015(3) -0.001(3) -0.005(3) -0.001(3)
C15 0.034(3) 0.041(4) 0.026(3) -0.007(3) -0.001(3) 0.007(3)
C8 0.042(4) 0.042(4) 0.022(3) -0.005(3) -0.008(3) 0.007(3)
C13 0.035(3) 0.038(4) 0.023(3) 0.000(3) -0.004(3) 0.011(3)
C10 0.048(4) 0.040(4) 0.028(4) 0.000(3) 0.003(3) 0.001(3)
C9 0.045(4) 0.046(4) 0.020(3) -0.003(3) -0.004(3) -0.005(3)
C12 0.034(3) 0.043(4) 0.028(4) -0.011(3) 0.000(3) 0.005(3)
C5 0.029(3) 0.041(4) 0.018(3) 0.000(3) -0.004(3) 0.004(3)
C16 0.040(4) 0.037(4) 0.028(4) 0.003(3) -0.004(3) 0.012(3)
C4 0.045(4) 0.044(4) 0.028(4) 0.005(3) 0.007(3) 0.017(3)

loop_
_atom_type_symbol
_atom_type_description
_atom_type_scat_dispersion_real
_atom_type_scat_dispersion_imag
_atom_type_scat_source
C C 0.0033 0.0016 'International Tables Vol C Tables 4.2.6.8 and 6.1.1.4'
H H 0.0000 0.0000 'International Tables Vol C Tables 4.2.6.8 and 6.1.1.4'
Cl Cl 0.1484 0.1585 'International Tables Vol C Tables 4.2.6.8 and 6.1.1.4'
N N 0.0061 0.0033 'International Tables Vol C Tables 4.2.6.8 and 6.1.1.4'
O O 0.0106 0.0060 'International Tables Vol C Tables 4.2.6.8 and 6.1.1.4'
Tb Tb -0.1723 4.1537 'International Tables Vol C Tables 4.2.6.8 and 6.1.1.4'

loop_
_geom_angle_atom_site_label_1
_geom_angle_atom_site_label_2
_geom_angle_atom_site_label_3
_geom_angle
_geom_angle_site_symmetry_1
_geom_angle_site_symmetry_3
O9 Tb1 O7 71.30(13) . 3_544
O9 Tb1 O8 123.54(13) . 1_656
O9 Tb1 C34 99.69(15) . 1_656
O7 Tb1 O9 79.12(13) 1_656 .
O7 Tb1 O7 71.42(14) 1_656 3_544
O7 Tb1 O8 110.89(13) 3_544 1_656
O7 Tb1 O8 52.41(12) 1_656 1_656
O7 Tb1 C34 26.65(13) 1_656 1_656
O7 Tb1 C34 93.96(15) 3_544 1_656
O1 Tb1 O9 132.63(14) . .
O1 Tb1 O7 139.94(13) . 3_544
O1 Tb1 O7 135.56(14) . 1_656
O1 Tb1 O8 83.38(14) . 1_656
O1 Tb1 C34 108.93(16) . 1_656
O8 Tb1 C34 26.36(14) 1_656 1_656
O5 Tb1 O9 139.96(15) . .
O5 Tb1 O7 96.85(14) . 1_656
O5 Tb1 O7 69.74(14) . 3_544
O5 Tb1 O1 76.89(15) . .
O5 Tb1 O8 79.63(15) . 1_656
O5 Tb1 C34 91.86(16) . 1_656
O5 Tb1 O3 94.77(15) . 3_444
O5 Tb1 O2 146.37(15) . 3_545
O3 Tb1 O9 72.58(14) 3_444 .
O3 Tb1 O7 84.54(13) 3_444 3_544
O3 Tb1 O7 147.56(13) 3_444 1_656
O3 Tb1 O1 76.64(15) 3_444 .
O3 Tb1 O8 160.00(13) 3_444 1_656
O3 Tb1 C34 172.21(15) 3_444 1_656
O3 Tb1 O2 103.48(15) 3_444 3_545
O2 Tb1 O9 73.23(14) 3_545 .
O2 Tb1 O7 139.19(13) 3_545 3_544
O2 Tb1 O7 82.71(14) 3_545 1_656
O2 Tb1 O1 80.15(14) 3_545 .
O2 Tb1 O8 73.57(15) 3_545 1_656
O2 Tb1 C34 72.75(15) 3_545 1_656
Tb1 O9 H9A 110.7 . .
Tb1 O9 H9B 110.3 . .
H9A O9 H9B 108.4 . .
Tb1 O7 Tb1 108.58(14) 1_454 3_544
C34 O7 Tb1 94.3(3) . 1_454
C34 O7 Tb1 139.7(3) . 3_544
C1 O1 Tb1 144.4(4) . .
C34 O8 Tb1 90.7(3) . 1_454
C18 O5 Tb1 163.3(4) . .
C27 N4 C28 125.8(5) . .
C25 N4 C27 108.8(5) . .
C25 N4 C28 125.1(5) . .
C26 N3 C22 124.6(5) . .
C25 N3 C26 108.8(5) . .
C25 N3 C22 126.6(5) . .
C31 C30 H30 119.6 . .
C29 C30 H30 119.6 . .
C29 C30 C31 120.8(5) . .
C19 C24 H24 119.5 . .
C23 C24 H24 119.5 . .
C23 C24 C19 120.9(6) . .
N4 C27 H27 126.5 . .
C26 C27 N4 106.9(5) . .
C26 C27 H27 126.5 . .
N3 C26 H26 126.3 . .
C27 C26 N3 107.5(5) . .
C27 C26 H26 126.3 . .
C19 C20 H20 119.7 . .
C19 C20 C21 120.5(6) . .
C21 C20 H20 119.7 . .
C21 C22 N3 118.1(5) . .
C23 C22 N3 119.8(5) . .
C23 C22 C21 122.1(5) . .
C24 C19 C18 121.2(5) . .
C20 C19 C24 118.7(5) . .
C20 C19 C18 120.0(5) . .
O6 C18 O5 123.3(5) . .
O6 C18 C19 119.6(5) . .
O5 C18 C19 117.0(5) . .
C20 C21 H21 120.6 . .
C22 C21 C20 118.8(6) . .
C22 C21 H21 120.6 . .
C30 C31 C34 120.9(5) . .
C30 C31 C32 118.6(5) . .
C32 C31 C34 120.5(5) . .
C30 C29 H29 120.1 . .
C28 C29 C30 119.7(5) . .
C28 C29 H29 120.1 . .
O1 C1 C2 116.3(5) . .
O1 C1 O2 126.2(5) . .
O2 C1 C2 117.5(5) . .
C29 C28 N4 118.9(5) . .
C29 C28 C33 121.0(5) . .
C33 C28 N4 120.1(5) . .
C28 C33 H33 120.5 . .
C28 C33 C32 119.0(5) . .
C32 C33 H33 120.5 . .
O7 C34 Tb1 59.1(3) . 1_454
O7 C34 C31 119.4(5) . .
O8 C34 Tb1 62.9(3) . 1_454
O8 C34 O7 119.9(5) . .
O8 C34 C31 120.6(5) . .
C31 C34 Tb1 162.9(4) . 1_454
C24 C23 H23 120.6 . .
C22 C23 C24 118.8(6) . .
C22 C23 H23 120.6 . .
C31 C32 H32 119.6 . .
C33 C32 C31 120.7(5) . .
C33 C32 H32 119.6 . .
N4 C25 H25 126.0 . .
N3 C25 N4 107.9(5) . .
N3 C25 H25 126.0 . .
C7 C2 C1 121.0(5) . .
C3 C2 C1 120.8(5) . .
C3 C2 C7 118.2(5) . .
C2 C7 H7 119.0 . .
C2 C7 C6 122.0(6) . .
C6 C7 H7 119.0 . .
C7 C6 H6 121.1 . .
C5 C6 C7 117.8(6) . .
C5 C6 H6 121.1 . .
C2 C3 H3 119.8 . .
C2 C3 C4 120.4(6) . .
C4 C3 H3 119.8 . .
H10A O10 H10B 109.5 . .
C17 O3 Tb1 145.6(4) . 3_444
C1 O2 Tb1 147.3(4) . 3_545
C8 N1 C9 108.5(5) . .
C8 N1 C5 127.2(5) . .
C9 N1 C5 124.3(5) . .
C8 N2 C11 125.9(5) . .
C8 N2 C10 109.6(5) . .
C10 N2 C11 124.3(5) . .
O3 C17 C14 115.8(5) . .
O4 C17 O3 125.8(5) . .
O4 C17 C14 118.4(5) . .
C15 C14 C17 119.4(5) . .
C13 C14 C17 121.3(5) . .
C13 C14 C15 119.3(5) . .
C12 C11 N2 118.9(5) . .
C16 C11 N2 118.4(5) . .
C16 C11 C12 122.7(5) . .
C14 C15 H15 119.7 . .
C14 C15 C16 120.6(6) . .
C16 C15 H15 119.7 . .
N1 C8 N2 108.5(5) . .
N1 C8 H8 125.8 . .
N2 C8 H8 125.8 . .
C14 C13 H13 119.2 . .
C14 C13 C12 121.5(5) . .
C12 C13 H13 119.2 . .
N2 C10 H10 127.2 . .
C9 C10 N2 105.6(6) . .
C9 C10 H10 127.2 . .
N1 C9 H9 126.1 . .
C10 C9 N1 107.9(5) . .
C10 C9 H9 126.1 . .
C11 C12 C13 117.6(5) . .
C11 C12 H12 121.2 . .
C13 C12 H12 121.2 . .
C6 C5 N1 118.2(5) . .
C4 C5 C6 121.7(5) . .
C4 C5 N1 120.0(5) . .
C11 C16 C15 118.2(5) . .
C11 C16 H16 120.9 . .
C15 C16 H16 120.9 . .
C3 C4 H4 120.1 . .
C5 C4 C3 119.8(6) . .
C5 C4 H4 120.1 . .

loop_
_geom_bond_atom_site_label_1
_geom_bond_atom_site_label_2
_geom_bond_distance
_geom_bond_site_symmetry_2
Tb1 O9 2.465(4) .
Tb1 O7 2.506(4) 3_544
Tb1 O7 2.454(4) 1_656
Tb1 O1 2.331(4) .
Tb1 O8 2.540(4) 1_656
Tb1 O5 2.239(4) .
Tb1 C34 2.852(6) 1_656
Tb1 O3 2.287(4) 3_444
Tb1 O2 2.305(4) 3_545
O6 C18 1.233(7) .
O9 H9A 0.8715 .
O9 H9B 0.8710 .
O7 Tb1 2.506(4) 3_544
O7 Tb1 2.454(4) 1_454
O7 C34 1.283(6) .
O1 C1 1.249(7) .
O8 Tb1 2.540(4) 1_454
O8 C34 1.267(6) .
O5 C18 1.266(7) .
N4 C27 1.369(7) .
N4 C28 1.447(7) .
N4 C25 1.334(7) .
N3 C26 1.365(7) .
N3 C22 1.454(7) .
N3 C25 1.329(7) .
C30 H30 0.9300 .
C30 C31 1.385(8) .
C30 C29 1.380(8) .
C24 H24 0.9300 .
C24 C19 1.388(8) .
C24 C23 1.382(8) .
C27 H27 0.9300 .
C27 C26 1.345(8) .
C26 H26 0.9300 .
C20 H20 0.9300 .
C20 C19 1.384(8) .
C20 C21 1.392(8) .
C22 C21 1.367(8) .
C22 C23 1.365(8) .
C19 C18 1.506(8) .
C21 H21 0.9300 .
C31 C34 1.487(8) .
C31 C32 1.399(8) .
C29 H29 0.9300 .
C29 C28 1.377(8) .
C1 C2 1.503(7) .
C1 O2 1.254(6) .
C28 C33 1.382(8) .
C33 H33 0.9300 .
C33 C32 1.387(8) .
C34 Tb1 2.852(6) 1_454
C23 H23 0.9300 .
C32 H32 0.9300 .
C25 H25 0.9300 .
C2 C7 1.382(8) .
C2 C3 1.380(8) .
C7 H7 0.9300 .
C7 C6 1.386(8) .
C6 H6 0.9300 .
C6 C5 1.378(8) .
C3 H3 0.9300 .
C3 C4 1.390(8) .
O10 H10A 0.8500 .
O10 H10B 0.8497 .
O3 Tb1 2.287(4) 3_444
O3 C17 1.264(7) .
O2 Tb1 2.305(4) 3_545
O4 C17 1.246(6) .
N1 C8 1.323(7) .
N1 C9 1.373(7) .
N1 C5 1.442(7) .
N2 C11 1.444(7) .
N2 C8 1.329(7) .
N2 C10 1.377(7) .
C17 C14 1.512(7) .
C14 C15 1.383(7) .
C14 C13 1.371(8) .
C11 C12 1.380(8) .
C11 C16 1.371(8) .
C15 H15 0.9300 .
C15 C16 1.396(8) .
C8 H8 0.9300 .
C13 H13 0.9300 .
C13 C12 1.391(8) .
C10 H10 0.9300 .
C10 C9 1.360(8) .
C9 H9 0.9300 .
C12 H12 0.9300 .
C5 C4 1.353(8) .
C16 H16 0.9300 .
C4 H4 0.9300 .

loop_
_geom_torsion_atom_site_label_1
_geom_torsion_atom_site_label_2
_geom_torsion_atom_site_label_3
_geom_torsion_atom_site_label_4
_geom_torsion
_geom_torsion_site_symmetry_1
_geom_torsion_site_symmetry_4
Tb1 O7 C34 Tb1 125.6(5) 3_544 1_454
Tb1 O7 C34 O8 108.7(6) 3_544 .
Tb1 O7 C34 O8 -17.0(5) 1_454 .
Tb1 O7 C34 C31 -74.1(7) 3_544 .
Tb1 O7 C34 C31 160.3(4) 1_454 .
Tb1 O1 C1 C2 156.2(5) . .
Tb1 O1 C1 O2 -22.9(11) . .
Tb1 O8 C34 O7 16.3(5) 1_454 .
Tb1 O8 C34 C31 -160.9(5) 1_454 .
Tb1 O5 C18 O6 80.5(15) . .
Tb1 O5 C18 C19 -102.2(13) . .
Tb1 O3 C17 O4 -3.9(11) 3_444 .
Tb1 O3 C17 C14 174.6(4) 3_444 .
O1 C1 C2 C7 30.0(8) . .
O1 C1 C2 C3 -149.5(6) . .
O1 C1 O2 Tb1 -91.1(8) . 3_545
N4 C27 C26 N3 0.6(8) . .
N4 C28 C33 C32 -174.7(5) . .
N3 C22 C21 C20 175.5(6) . .
N3 C22 C23 C24 -177.1(6) . .
C30 C31 C34 Tb1 -106.6(13) . 1_454
C30 C31 C34 O7 173.3(5) . .
C30 C31 C34 O8 -9.5(8) . .
C30 C31 C32 C33 -4.9(9) . .
C30 C29 C28 N4 174.4(6) . .
C30 C29 C28 C33 -3.9(10) . .
C24 C19 C18 O6 176.2(6) . .
C24 C19 C18 O5 -1.3(9) . .
C27 N4 C28 C29 -14.1(9) . .
C27 N4 C28 C33 164.2(6) . .
C27 N4 C25 N3 -0.3(8) . .
C26 N3 C22 C21 -36.6(9) . .
C26 N3 C22 C23 142.8(7) . .
C26 N3 C25 N4 0.7(8) . .
C20 C19 C18 O6 -7.1(9) . .
C20 C19 C18 O5 175.4(6) . .
C22 N3 C26 C27 -179.3(6) . .
C22 N3 C25 N4 179.2(6) . .
C19 C24 C23 C22 0.4(10) . .
C19 C20 C21 C22 2.7(10) . .
C21 C20 C19 C24 -0.1(10) . .
C21 C20 C19 C18 -176.9(6) . .
C21 C22 C23 C24 2.3(10) . .
C31 C30 C29 C28 -0.2(10) . .
C29 C30 C31 C34 -175.0(6) . .
C29 C30 C31 C32 4.5(9) . .
C29 C28 C33 C32 3.5(9) . .
C1 C2 C7 C6 -179.4(6) . .
C1 C2 C3 C4 177.6(6) . .
C28 N4 C27 C26 -174.6(6) . .
C28 N4 C25 N3 174.1(5) . .
C28 C33 C32 C31 1.0(9) . .
C34 C31 C32 C33 174.7(5) . .
C23 C24 C19 C20 -1.5(9) . .
C23 C24 C19 C18 175.3(6) . .
C23 C22 C21 C20 -3.9(10) . .
C32 C31 C34 Tb1 73.9(15) . 1_454
C32 C31 C34 O7 -6.2(8) . .
C32 C31 C34 O8 171.0(5) . .
C25 N4 C27 C26 -0.2(8) . .
C25 N4 C28 C29 172.4(6) . .
C25 N4 C28 C33 -9.3(9) . .
C25 N3 C26 C27 -0.8(8) . .
C25 N3 C22 C21 145.0(7) . .
C25 N3 C22 C23 -35.5(9) . .
C2 C1 O2 Tb1 89.9(8) . 3_545
C2 C7 C6 C5 2.0(10) . .
C2 C3 C4 C5 1.7(10) . .
C7 C2 C3 C4 -1.9(9) . .
C7 C6 C5 N1 175.3(6) . .
C7 C6 C5 C4 -2.2(10) . .
C6 C5 C4 C3 0.4(10) . .
C3 C2 C7 C6 0.1(10) . .
O3 C17 C14 C15 6.6(8) . .
O3 C17 C14 C13 -173.3(6) . .
O2 C1 C2 C7 -150.9(6) . .
O2 C1 C2 C3 29.6(8) . .
O4 C17 C14 C15 -174.8(5) . .
O4 C17 C14 C13 5.3(9) . .
N1 C5 C4 C3 -177.0(6) . .
N2 C11 C12 C13 177.6(5) . .
N2 C11 C16 C15 -178.5(5) . .
N2 C10 C9 N1 0.4(7) . .
C17 C14 C15 C16 179.8(6) . .
C17 C14 C13 C12 179.2(6) . .
C14 C15 C16 C11 0.1(10) . .
C14 C13 C12 C11 1.8(10) . .
C11 N2 C8 N1 174.0(5) . .
C11 N2 C10 C9 -174.2(5) . .
C15 C14 C13 C12 -0.6(10) . .
C8 N1 C9 C10 -0.3(7) . .
C8 N1 C5 C6 40.5(9) . .
C8 N1 C5 C4 -141.9(7) . .
C8 N2 C11 C12 146.9(6) . .
C8 N2 C11 C16 -33.4(9) . .
C8 N2 C10 C9 -0.4(7) . .
C13 C14 C15 C16 -0.4(9) . .
C10 N2 C11 C12 -40.3(9) . .
C10 N2 C11 C16 139.4(6) . .
C10 N2 C8 N1 0.2(7) . .
C9 N1 C8 N2 0.0(7) . .
C9 N1 C5 C6 -135.3(6) . .
C9 N1 C5 C4 42.3(9) . .
C12 C11 C16 C15 1.1(10) . .
C5 N1 C8 N2 -176.3(5) . .
C5 N1 C9 C10 176.2(6) . .
C16 C11 C12 C13 -2.1(10) . .
